data_1562423
loop_
_publ_author_name
'Stierle, Andrea A.'
'Stierle, Donald B.'
'Decato, Daniel'
'Alverson, Jeremy'
'Apedaile, Lily'

_publ_section_title
;
 Cryptic Biosynthesis of the Berkeleypenostatins from Coculture of
 Extremophilic <i>Penicillium</i> sp.
;
_journal_issue 5
_journal_name_full 'Journal of natural products'
_journal_page_first 1656
_journal_page_last 1665
_journal_paper_doi 10.1021/acs.jnatprod.1c00248
_journal_volume 84
_journal_year 2021
_chemical_absolute_configuration ad
_chemical_formula_moiety 'C29 H42 O10'
_chemical_formula_sum 'C29 H42 O10'
_chemical_formula_weight 550.62
_space_group_crystal_system monoclinic
_space_group_IT_number 4
_space_group_name_Hall 'P 2yb'
_space_group_name_H-M_alt 'P 1 21 1'
_atom_sites_solution_hydrogens mixed
_atom_sites_solution_primary dual
_audit_creation_date 2017-02-15
_audit_creation_method
;
Olex2 1.2
(compiled 2016.11.07 svn.r3352 for OlexSys, GUI svn.r5261)
;
_cell_angle_alpha 90
_cell_angle_beta 98.1860(10)
_cell_angle_gamma 90
_cell_formula_units_Z 4
_cell_length_a 18.8533(6)
_cell_length_b 7.0067(2)
_cell_length_c 21.3135(7)
_cell_measurement_reflns_used 9986
_cell_measurement_temperature 100
_cell_measurement_theta_max 51.788
_cell_measurement_theta_min 2.368
_cell_volume 2786.81(15)
_computing_cell_refinement 'SAINT v8.34A (Bruker, 2013)'
_computing_data_reduction 'SAINT v8.34A (Bruker, 2013)'
_computing_molecular_graphics 'Olex2 (Dolomanov et al., 2009)'
_computing_publication_material 'Olex2 (Dolomanov et al., 2009)'
_computing_structure_refinement 'ShelXL (Sheldrick, 2015)'
_computing_structure_solution 'ShelXT (Sheldrick, 2015)'
_diffrn_ambient_temperature 100
_diffrn_detector 'Bruker Photon-100 area detector'
_diffrn_detector_area_resol_mean 10.5
_diffrn_detector_type 'CMOS area detector'
_diffrn_measured_fraction_theta_full 0.999
_diffrn_measured_fraction_theta_max 0.999
_diffrn_measurement_device 'Fixed Chi Three-Circle Diffractometer'
_diffrn_measurement_device_type 'Bruker D8 VENTURE Duo'
_diffrn_measurement_method '\w and \f scans'
_diffrn_radiation_monochromator 'Double Bounce Multilayer Mirror'
_diffrn_radiation_probe x-ray
_diffrn_radiation_type CuK\a
_diffrn_radiation_wavelength 1.54178
_diffrn_reflns_av_R_equivalents 0.0369
_diffrn_reflns_av_unetI/netI 0.0327
_diffrn_reflns_Laue_measured_fraction_full 0.999
_diffrn_reflns_Laue_measured_fraction_max 0.999
_diffrn_reflns_limit_h_max 19
_diffrn_reflns_limit_h_min -19
_diffrn_reflns_limit_k_max 7
_diffrn_reflns_limit_k_min -7
_diffrn_reflns_limit_l_max 21
_diffrn_reflns_limit_l_min -21
_diffrn_reflns_number 30217
_diffrn_reflns_point_group_measured_fraction_full 0.997
_diffrn_reflns_point_group_measured_fraction_max 0.997
_diffrn_reflns_theta_full 51.910
_diffrn_reflns_theta_max 51.909
_diffrn_reflns_theta_min 2.368
_diffrn_source 'microfocus sealed X-ray tube'
_diffrn_source_type 'Incoatec I\mus'
_diffrn_standards_number 0
_exptl_absorpt_coefficient_mu 0.814
_exptl_absorpt_correction_T_max 0.7502
_exptl_absorpt_correction_T_min 0.6949
_exptl_absorpt_correction_type multi-scan
_exptl_absorpt_process_details
;
SADABS-2014/4 (Bruker,2014/4) was used for absorption correction.
wR2(int) was 0.0737 before and 0.0491 after correction.
The Ratio of minimum to maximum transmission is 0.9263.
The \l/2 correction factor is 0.00150.
;
_exptl_crystal_colour colourless
_exptl_crystal_density_diffrn 1.312
_exptl_crystal_description plate
_exptl_crystal_F_000 1184
_exptl_crystal_size_max 0.2
_exptl_crystal_size_mid 0.15
_exptl_crystal_size_min 0.01
_refine_diff_density_max 0.402
_refine_diff_density_min -0.210
_refine_diff_density_rms 0.042
_refine_ls_abs_structure_details
;
 Flack x determined using 2357 quotients [(I+)-(I-)]/[(I+)+(I-)]
 (Parsons, Flack and Wagner, Acta Cryst. B69 (2013) 249-259).
;
_refine_ls_abs_structure_Flack 0.05(6)
_refine_ls_extinction_method none
_refine_ls_goodness_of_fit_ref 1.059
_refine_ls_hydrogen_treatment mixed
_refine_ls_matrix_type full
_refine_ls_number_parameters 739
_refine_ls_number_reflns 6177
_refine_ls_number_restraints 34
_refine_ls_restrained_S_all 1.064
_refine_ls_R_factor_all 0.0410
_refine_ls_R_factor_gt 0.0342
_refine_ls_shift/su_max 0.000
_refine_ls_shift/su_mean 0.000
_refine_ls_structure_factor_coef Fsqd
_refine_ls_weighting_details 'w=1/[\s^2^(Fo^2^)+(0.0458P)^2^+0.9179P] where P=(Fo^2^+2Fc^2^)/3'
_refine_ls_weighting_scheme calc
_refine_ls_wR_factor_gt 0.0794
_refine_ls_wR_factor_ref 0.0831
_reflns_Friedel_coverage 0.807
_reflns_Friedel_fraction_full 0.995
_reflns_Friedel_fraction_max 0.995
_reflns_number_gt 5612
_reflns_number_total 6177
_reflns_threshold_expression 'I > 2\s(I)'
_cod_data_source_file np1c00248_si_002.cif
_cod_data_source_block ds5
_cod_depositor_comments
;
The following automatic conversions were performed:

data item '_diffrn_radiation_probe' value 'X-ray' was changed to
'x-ray' in accordance with the
/home/data/users/saulius/crontab/automatic-downloads/rss-feeds/ACS/lib/dictionaries/cif_core.dic
dictionary named 'cif_core.dic' version 2.4.2 last updated on
2011-04-26.

Automatic conversion script
Id: cif_fix_values 7556 2019-12-06 15:28:31Z antanas 

 Adding full bibliography for 1562423.cif.
;
_cod_database_code 1562423
_shelx_space_group_comment
;
The symmetry employed for this shelxl refinement is uniquely defined
by the following loop, which should always be used as a source of
symmetry information in preference to the above space-group names.
They are only intended as comments.
;
_shelx_estimated_absorpt_t_max 0.992
_shelx_estimated_absorpt_t_min 0.854
_olex2_refinement_description
;
1. Fixed Uiso
 At 1.2 times of:
  All C(H) groups, All C(H,H) groups
 At 1.5 times of:
  All C(H,H,H) groups
2. Rigid body (RIGU) restrains
 C15B, C17B, C16B, C18B, C19B, C20B, C21B
 with sigma for 1-2 distances of 0.004 and sigma for 1-3 distances of 0.004
3.a Ternary CH refined with riding coordinates:
 C1'(H1'), C2'(H2'A), C3'(H3'A), C4'(H4'A), C5'(H5'A), C5(H5), C7(H7), C8(H8),
 C12(H12), C1B'(H1B'), C2B'(H2BC), C3B'(H3BA), C4B'(H4BC), C5B'(H5BA), C5B(H5B),
  C7B(H7B), C8B(H8B), C12B(H12B)
3.b Secondary CH2 refined with riding coordinates:
 C2(H2A,H2B), C4(H4A,H4B), C6(H6A,H6B), C6'(H6'A,H6'B), C15(H15A,H15B),
 C16(H16A,H16B), C17(H17A,H17B), C18(H18A,H18B), C19(H19A,H19B), C20(H20A,H20B),
  C2B(H2BA,H2BB), C4B(H4BA,H4BB), C6B(H6BA,H6BB), C6B'(H6BC,H6BD), C15B(H15C,
 H15D), C16B(H16C,H16D), C17B(H17C,H17D), C18B(H18C,H18D), C19B(H19C,H19D),
 C20B(H20C,H20D)
3.c Aromatic/amide H refined with riding coordinates:
 C10(H10), C13(H13), C14(H14), C10B(H10B), C13B(H13B), C14B(H14B)
3.d Idealised Me refined as rotating group:
 C21(H21A,H21B,H21C), C22(H22A,H22B,H22C), C21B(H21D,H21E,H21F), C22B(H22D,
 H22E,H22F)
;
_shelx_shelxl_version_number 2014/7
_olex2_submission_special_instructions 'No special instructions were received'

loop_
_space_group_symop_operation_xyz
'x, y, z'
'-x, y+1/2, -z'

loop_
_atom_site_label
_atom_site_type_symbol
_atom_site_fract_x
_atom_site_fract_y
_atom_site_fract_z
_atom_site_U_iso_or_equiv
_atom_site_adp_type
_atom_site_occupancy
_atom_site_site_symmetry_order
_atom_site_calc_flag
_atom_site_refinement_flags_posn
_atom_site_refinement_flags_adp
_atom_site_refinement_flags_occupancy
_atom_site_disorder_assembly
_atom_site_disorder_group
O1' O 0.72320(14) 0.2680(4) 0.82077(12) 0.0208(7) Uani 1 1 d . . . . .
O1 O 0.49093(16) -0.0732(4) 0.45472(14) 0.0273(8) Uani 1 1 d . . . . .
O2 O 0.67242(14) 0.2911(4) 0.71795(13) 0.0218(7) Uani 1 1 d . . . . .
O2' O 0.74500(18) 0.6480(4) 0.70738(15) 0.0251(8) Uani 1 1 d . . . . .
H2' H 0.708(3) 0.633(9) 0.681(3) 0.07(2) Uiso 1 1 d . . . . .
O3' O 0.80459(18) 0.8119(4) 0.82540(16) 0.0252(8) Uani 1 1 d . . . . .
H3' H 0.830(3) 0.861(8) 0.804(2) 0.04(2) Uiso 1 1 d . . . . .
O3 O 0.62399(15) -0.1989(4) 0.42981(13) 0.0231(7) Uani 1 1 d . . . . .
O4 O 0.68027(16) -0.4178(5) 0.53061(14) 0.0263(8) Uani 1 1 d . . . . .
O4' O 0.87347(16) 0.5295(4) 0.90896(15) 0.0279(8) Uani 1 1 d . . . . .
H4' H 0.875(3) 0.448(9) 0.946(3) 0.070(19) Uiso 1 1 d . . . . .
O5 O 0.63870(15) -0.2247(4) 0.59938(13) 0.0226(7) Uani 1 1 d . . . . .
O5' O 0.81920(17) 0.2559(5) 0.97900(14) 0.0279(8) Uani 1 1 d . . . . .
H5' H 0.851(3) 0.169(8) 0.995(2) 0.048(18) Uiso 1 1 d . . . . .
C1 C 0.5392(2) -0.0844(6) 0.4988(2) 0.0197(11) Uani 1 1 d . . . . .
C1' C 0.7317(2) 0.3473(6) 0.7604(2) 0.0216(12) Uani 1 1 d . . . . .
H1' H 0.7766 0.2978 0.7464 0.026 Uiso 1 1 calc R . . . .
C2 C 0.5293(2) -0.0543(6) 0.56624(19) 0.0199(11) Uani 1 1 d . . . . .
H2A H 0.5034 -0.1636 0.5817 0.024 Uiso 1 1 calc R . . . .
H2B H 0.5013 0.0633 0.5704 0.024 Uiso 1 1 calc R . . . .
C2' C 0.7349(2) 0.5613(6) 0.7661(2) 0.0205(11) Uani 1 1 d . . . . .
H2'A H 0.6906 0.6116 0.7810 0.025 Uiso 1 1 calc R . . . .
C3 C 0.6033(2) -0.0365(6) 0.6041(2) 0.0197(11) Uani 1 1 d . . . . .
C3' C 0.8010(2) 0.6123(6) 0.8131(2) 0.0193(11) Uani 1 1 d . . . . .
H3'A H 0.8444 0.5753 0.7938 0.023 Uiso 1 1 calc R . . . .
C4 C 0.6102(2) 0.0100(6) 0.67370(19) 0.0219(11) Uani 1 1 d . . . . .
H4A H 0.6078 -0.1077 0.6990 0.026 Uiso 1 1 calc R . . . .
H4B H 0.5714 0.0971 0.6822 0.026 Uiso 1 1 calc R . . . .
C4' C 0.8031(2) 0.5060(6) 0.8753(2) 0.0207(11) Uani 1 1 d . . . . .
H4'A H 0.7677 0.5645 0.9003 0.025 Uiso 1 1 calc R . . . .
C5' C 0.7862(2) 0.2940(6) 0.8656(2) 0.0215(11) Uani 1 1 d . . . . .
H5'A H 0.8274 0.2301 0.8494 0.026 Uiso 1 1 calc R . . . .
C5 C 0.6835(2) 0.1065(6) 0.6904(2) 0.0218(11) Uani 1 1 d . . . . .
H5 H 0.7160 0.0260 0.7208 0.026 Uiso 1 1 calc R . . . .
C6 C 0.7138(2) 0.1284(7) 0.6279(2) 0.0234(11) Uani 1 1 d . . . . .
H6A H 0.7489 0.0262 0.6232 0.028 Uiso 1 1 calc R . . . .
H6B H 0.7377 0.2536 0.6260 0.028 Uiso 1 1 calc R . . . .
C6' C 0.7716(2) 0.1930(7) 0.9251(2) 0.0239(12) Uani 1 1 d . . . . .
H6'A H 0.7216 0.2179 0.9319 0.029 Uiso 1 1 calc R . . . .
H6'B H 0.7772 0.0536 0.9199 0.029 Uiso 1 1 calc R . . . .
C7 C 0.6489(2) 0.1131(6) 0.57611(19) 0.0200(11) Uani 1 1 d . . . . .
H7 H 0.6227 0.2375 0.5730 0.024 Uiso 1 1 calc R . . . .
C8 C 0.6619(2) 0.0520(6) 0.5092(2) 0.0195(11) Uani 1 1 d . . . . .
H8 H 0.7137 0.0177 0.5109 0.023 Uiso 1 1 calc R . . . .
C9 C 0.6162(2) -0.1299(6) 0.4903(2) 0.0195(11) Uani 1 1 d . . . . .
C10 C 0.6434(2) 0.1957(6) 0.4576(2) 0.0205(11) Uani 1 1 d . . . . .
H10 H 0.6469 0.3276 0.4678 0.025 Uiso 1 1 calc R . . . .
C11 C 0.6223(2) 0.1447(6) 0.3980(2) 0.0220(11) Uani 1 1 d . . . . .
C12 C 0.6196(2) -0.0602(6) 0.37761(19) 0.0232(11) Uani 1 1 d . . . . .
H12 H 0.6631 -0.0817 0.3567 0.028 Uiso 1 1 calc R . . . .
C13 C 0.5562(3) -0.1092(7) 0.3287(2) 0.0260(12) Uani 1 1 d . . . . .
H13 H 0.5097 -0.1021 0.3409 0.031 Uiso 1 1 calc R . . . .
C14 C 0.5616(3) -0.1611(7) 0.2703(2) 0.0303(13) Uani 1 1 d . . . . .
H14 H 0.6084 -0.1706 0.2590 0.036 Uiso 1 1 calc R . . . .
C15 C 0.5002(3) -0.2064(7) 0.2201(2) 0.0300(12) Uani 1 1 d . . . . .
H15A H 0.5003 -0.1156 0.1845 0.036 Uiso 1 1 calc R . . . .
H15B H 0.4548 -0.1890 0.2377 0.036 Uiso 1 1 calc R . . . .
C16 C 0.5035(3) -0.4112(7) 0.1949(2) 0.0331(13) Uani 1 1 d . . . . .
H16A H 0.5478 -0.4262 0.1753 0.040 Uiso 1 1 calc R . . . .
H16B H 0.5062 -0.5014 0.2309 0.040 Uiso 1 1 calc R . . . .
C17 C 0.4394(3) -0.4621(7) 0.1463(2) 0.0355(13) Uani 1 1 d . . . . .
H17A H 0.3951 -0.4415 0.1654 0.043 Uiso 1 1 calc R . . . .
H17B H 0.4380 -0.3752 0.1096 0.043 Uiso 1 1 calc R . . . .
C18 C 0.4407(3) -0.6656(7) 0.1234(3) 0.0455(15) Uani 1 1 d . . . . .
H18A H 0.4417 -0.7521 0.1602 0.055 Uiso 1 1 calc R . . . .
H18B H 0.4853 -0.6863 0.1049 0.055 Uiso 1 1 calc R . . . .
C19 C 0.3772(3) -0.7188(8) 0.0742(2) 0.0425(14) Uani 1 1 d . . . . .
H19A H 0.3327 -0.7055 0.0935 0.051 Uiso 1 1 calc R . . . .
H19B H 0.3744 -0.6272 0.0386 0.051 Uiso 1 1 calc R . . . .
C20 C 0.3804(3) -0.9185(9) 0.0482(3) 0.0555(16) Uani 1 1 d . . . . .
H20A H 0.3746 -1.0108 0.0823 0.067 Uiso 1 1 calc R . . . .
H20B H 0.4283 -0.9394 0.0356 0.067 Uiso 1 1 calc R . . . .
C21 C 0.3239(4) -0.9588(11) -0.0083(3) 0.091(2) Uani 1 1 d . . . . .
H21A H 0.3288 -0.8672 -0.0421 0.136 Uiso 1 1 calc GR . . . .
H21B H 0.2761 -0.9467 0.0044 0.136 Uiso 1 1 calc GR . . . .
H21C H 0.3302 -1.0887 -0.0237 0.136 Uiso 1 1 calc GR . . . .
C22 C 0.6053(2) 0.2883(7) 0.3451(2) 0.0280(12) Uani 1 1 d . . . . .
H22A H 0.6354 0.2635 0.3121 0.042 Uiso 1 1 calc GR . . . .
H22B H 0.6147 0.4174 0.3619 0.042 Uiso 1 1 calc GR . . . .
H22C H 0.5547 0.2772 0.3269 0.042 Uiso 1 1 calc GR . . . .
C23 C 0.6470(2) -0.2762(7) 0.5396(2) 0.0218(11) Uani 1 1 d . . . . .
O1B' O 1.04753(14) 0.2410(4) 0.84388(12) 0.0184(7) Uani 1 1 d . . . . .
O1B O 0.97422(15) 0.6117(4) 0.45482(14) 0.0265(8) Uani 1 1 d . . . . .
O2B O 0.99950(15) 0.2311(4) 0.74044(13) 0.0217(7) Uani 1 1 d . . . . .
O2B' O 0.92349(16) -0.1113(4) 0.76266(16) 0.0239(8) Uani 1 1 d . . . . .
H2B' H 0.930(3) -0.101(10) 0.727(3) 0.06(2) Uiso 1 1 d . . . . .
O3B O 0.83981(15) 0.7373(4) 0.47674(13) 0.0216(7) Uani 1 1 d . . . . .
O3B' O 0.99236(18) -0.3205(4) 0.87037(14) 0.0222(8) Uani 1 1 d . . . . .
H3B' H 0.952(3) -0.365(8) 0.882(2) 0.046(18) Uiso 1 1 d . . . . .
O4B O 0.86201(16) 0.9564(4) 0.58378(13) 0.0262(8) Uani 1 1 d . . . . .
O4B' O 1.03716(18) -0.0803(4) 0.97847(13) 0.0217(8) Uani 1 1 d . . . . .
H4B' H 0.998(3) -0.037(7) 0.988(2) 0.035(17) Uiso 1 1 d . . . . .
O5B O 0.94474(15) 0.7588(4) 0.63121(13) 0.0208(7) Uani 1 1 d . . . . .
O5B' O 1.08431(16) 0.4873(4) 0.96233(15) 0.0239(8) Uani 1 1 d . . . . .
H5B' H 1.066(3) 0.544(8) 0.926(2) 0.052(18) Uiso 1 1 d . . . . .
C1B C 0.9631(2) 0.6246(6) 0.5092(2) 0.0191(11) Uani 1 1 d . . . . .
C1B' C 0.9891(2) 0.1703(6) 0.80063(19) 0.0194(11) Uani 1 1 d . . . . .
H1B' H 0.9430 0.2229 0.8114 0.023 Uiso 1 1 calc R . . . .
C2B C 1.0190(2) 0.5946(6) 0.56632(19) 0.0197(10) Uani 1 1 d . . . . .
H2BA H 1.0519 0.7053 0.5722 0.024 Uiso 1 1 calc R . . . .
H2BB H 1.0474 0.4786 0.5608 0.024 Uiso 1 1 calc R . . . .
C2B' C 0.9872(2) -0.0449(6) 0.80171(19) 0.0181(11) Uani 1 1 d . . . . .
H2BC H 1.0305 -0.0971 0.7855 0.022 Uiso 1 1 calc R . . . .
C3B' C 0.9848(2) -0.1170(6) 0.86840(19) 0.0173(11) Uani 1 1 d . . . . .
H3BA H 0.9372 -0.0829 0.8810 0.021 Uiso 1 1 calc R . . . .
C3B C 0.9798(2) 0.5729(6) 0.62309(19) 0.0179(11) Uani 1 1 d . . . . .
C4B C 1.0229(2) 0.5231(6) 0.68643(18) 0.0196(11) Uani 1 1 d . . . . .
H4BA H 1.0417 0.6401 0.7090 0.024 Uiso 1 1 calc R . . . .
H4BB H 1.0636 0.4390 0.6806 0.024 Uiso 1 1 calc R . . . .
C4B' C 1.0436(2) -0.0253(6) 0.91538(19) 0.0189(11) Uani 1 1 d . . . . .
H4BC H 1.0909 -0.0716 0.9054 0.023 Uiso 1 1 calc R . . . .
C5B' C 1.0415(2) 0.1920(6) 0.90795(19) 0.0174(11) Uani 1 1 d . . . . .
H5BA H 0.9948 0.2406 0.9185 0.021 Uiso 1 1 calc R . . . .
C5B C 0.9704(2) 0.4197(6) 0.7238(2) 0.0210(11) Uani 1 1 d . . . . .
H5B H 0.9633 0.4934 0.7626 0.025 Uiso 1 1 calc R . . . .
C6B C 0.8996(2) 0.4006(7) 0.67837(19) 0.0214(11) Uani 1 1 d . . . . .
H6BA H 0.8772 0.2748 0.6834 0.026 Uiso 1 1 calc R . . . .
H6BB H 0.8655 0.5022 0.6864 0.026 Uiso 1 1 calc R . . . .
C6B' C 1.1019(2) 0.2922(6) 0.9491(2) 0.0229(11) Uani 1 1 d . . . . .
H6BC H 1.1133 0.2220 0.9896 0.027 Uiso 1 1 calc R . . . .
H6BD H 1.1451 0.2905 0.9276 0.027 Uiso 1 1 calc R . . . .
C7B C 0.9210(2) 0.4208(6) 0.61248(18) 0.0172(10) Uani 1 1 d . . . . .
H7B H 0.9424 0.2979 0.6005 0.021 Uiso 1 1 calc R . . . .
C8B C 0.8624(2) 0.4840(6) 0.55806(19) 0.0190(11) Uani 1 1 d . . . . .
H8B H 0.8180 0.5159 0.5766 0.023 Uiso 1 1 calc R . . . .
C9B C 0.8888(2) 0.6679(6) 0.5273(2) 0.0189(11) Uani 1 1 d . . . . .
C10B C 0.8434(2) 0.3413(6) 0.5061(2) 0.0206(11) Uani 1 1 d . . . . .
H10B H 0.8479 0.2092 0.5159 0.025 Uiso 1 1 calc R . . . .
C11B C 0.8203(2) 0.3938(7) 0.4467(2) 0.0204(11) Uani 1 1 d . . . . .
C12B C 0.8064(2) 0.6005(6) 0.42942(19) 0.0217(11) Uani 1 1 d . . . . .
H12B H 0.7535 0.6198 0.4264 0.026 Uiso 1 1 calc R . . . .
C13B C 0.8263(3) 0.6531(6) 0.3658(2) 0.0262(12) Uani 1 1 d . . . . .
H13B H 0.8757 0.6621 0.3617 0.031 Uiso 1 1 calc R . . . .
C14B C 0.7786(3) 0.6875(7) 0.3153(2) 0.0336(13) Uani 1 1 d . . . . .
H14B H 0.7295 0.6808 0.3206 0.040 Uiso 1 1 calc R . . . .
C15B C 0.7952(3) 0.7361(8) 0.2505(2) 0.0439(14) Uani 1 1 d . U . . .
H15C H 0.8479 0.7420 0.2517 0.053 Uiso 1 1 calc R . . . .
H15D H 0.7756 0.8640 0.2384 0.053 Uiso 1 1 calc R . . . .
C16B C 0.7640(3) 0.5896(9) 0.1997(2) 0.0499(15) Uani 1 1 d . U . . .
H16C H 0.7117 0.5780 0.2004 0.060 Uiso 1 1 calc R . . . .
H16D H 0.7711 0.6376 0.1574 0.060 Uiso 1 1 calc R . . . .
C17B C 0.7976(3) 0.3953(10) 0.2095(3) 0.0548(16) Uani 1 1 d . U . . .
H17C H 0.7852 0.3418 0.2495 0.066 Uiso 1 1 calc R . . . .
H17D H 0.8503 0.4105 0.2148 0.066 Uiso 1 1 calc R . . . .
C18B C 0.7754(3) 0.2475(10) 0.1553(3) 0.0580(16) Uani 1 1 d . U . . .
H18C H 0.7851 0.3033 0.1147 0.070 Uiso 1 1 calc R . . . .
H18D H 0.8058 0.1325 0.1636 0.070 Uiso 1 1 calc R . . . .
C19B C 0.6999(3) 0.1895(10) 0.1484(3) 0.0639(18) Uani 1 1 d . U . . .
H19C H 0.6693 0.3030 0.1377 0.077 Uiso 1 1 calc R . . . .
H19D H 0.6893 0.1391 0.1895 0.077 Uiso 1 1 calc R . . . .
C20B C 0.6810(4) 0.0381(9) 0.0975(3) 0.0682(19) Uani 1 1 d . U . . .
H20C H 0.6930 0.0861 0.0566 0.082 Uiso 1 1 calc R . . . .
H20D H 0.7099 -0.0780 0.1089 0.082 Uiso 1 1 calc R . . . .
C21B C 0.6033(4) -0.0116(13) 0.0902(4) 0.115(3) Uani 1 1 d . U . . .
H21D H 0.5927 -0.1097 0.0575 0.172 Uiso 1 1 calc GR . . . .
H21E H 0.5746 0.1026 0.0779 0.172 Uiso 1 1 calc GR . . . .
H21F H 0.5914 -0.0602 0.1306 0.172 Uiso 1 1 calc GR . . . .
C22B C 0.8035(2) 0.2522(7) 0.3942(2) 0.0260(11) Uani 1 1 d . . . . .
H22D H 0.7555 0.2776 0.3714 0.039 Uiso 1 1 calc GR . . . .
H22E H 0.8050 0.1230 0.4119 0.039 Uiso 1 1 calc GR . . . .
H22F H 0.8389 0.2632 0.3649 0.039 Uiso 1 1 calc GR . . . .
C23B C 0.8966(2) 0.8121(7) 0.5811(2) 0.0212(11) Uani 1 1 d . . . . .

loop_
_atom_site_aniso_label
_atom_site_aniso_U_11
_atom_site_aniso_U_22
_atom_site_aniso_U_33
_atom_site_aniso_U_23
_atom_site_aniso_U_13
_atom_site_aniso_U_12
O1' 0.0218(17) 0.0201(17) 0.0187(17) 0.0012(15) -0.0036(14) -0.0031(15)
O1 0.0231(19) 0.031(2) 0.0266(19) 0.0001(15) -0.0021(17) -0.0010(16)
O2 0.0214(17) 0.0192(18) 0.0225(17) -0.0024(15) -0.0051(14) -0.0012(14)
O2' 0.029(2) 0.0227(19) 0.0208(19) 0.0035(15) -0.0060(17) 0.0006(16)
O3' 0.028(2) 0.018(2) 0.028(2) -0.0012(16) 0.0009(17) -0.0034(16)
O3 0.0301(18) 0.0212(18) 0.0170(17) -0.0021(15) 0.0002(14) 0.0004(14)
O4 0.0266(18) 0.0179(19) 0.0329(19) -0.0023(16) -0.0010(15) 0.0036(16)
O4' 0.028(2) 0.029(2) 0.0225(19) 0.0041(16) -0.0086(16) -0.0107(15)
O5 0.0281(18) 0.0174(17) 0.0205(18) -0.0003(14) -0.0026(14) 0.0021(15)
O5' 0.0310(19) 0.0265(19) 0.0229(19) 0.0004(16) -0.0080(16) 0.0003(18)
C1 0.023(3) 0.015(3) 0.019(3) 0.001(2) -0.007(2) -0.005(2)
C1' 0.024(3) 0.023(3) 0.016(3) 0.000(2) -0.003(2) -0.004(2)
C2 0.020(3) 0.016(3) 0.021(3) -0.001(2) -0.005(2) -0.002(2)
C2' 0.026(3) 0.017(3) 0.017(3) 0.000(2) 0.001(2) 0.000(2)
C3 0.023(3) 0.013(3) 0.023(3) -0.002(2) 0.001(2) 0.006(2)
C3' 0.024(3) 0.010(3) 0.023(3) -0.001(2) -0.001(2) 0.000(2)
C4 0.025(3) 0.018(3) 0.022(3) -0.002(2) 0.000(2) -0.003(2)
C4' 0.018(3) 0.021(3) 0.021(3) -0.002(2) -0.003(2) -0.004(2)
C5' 0.021(3) 0.025(3) 0.018(3) -0.001(2) 0.000(2) 0.000(2)
C5 0.025(3) 0.016(3) 0.022(3) -0.001(2) -0.001(2) 0.004(2)
C6 0.020(3) 0.022(3) 0.027(3) -0.002(2) -0.001(2) -0.003(2)
C6' 0.025(3) 0.024(3) 0.022(3) 0.001(2) -0.001(2) -0.002(2)
C7 0.021(3) 0.017(3) 0.021(3) -0.005(2) -0.002(2) -0.001(2)
C8 0.016(3) 0.016(3) 0.025(3) -0.004(2) 0.000(2) -0.002(2)
C9 0.023(3) 0.018(3) 0.016(3) -0.003(2) -0.002(2) 0.003(2)
C10 0.017(3) 0.017(3) 0.027(3) 0.001(2) 0.003(2) -0.001(2)
C11 0.020(3) 0.021(3) 0.024(3) -0.001(2) 0.004(2) 0.000(2)
C12 0.027(3) 0.024(3) 0.018(3) -0.002(2) 0.002(2) 0.000(2)
C13 0.030(3) 0.023(3) 0.024(3) -0.002(2) 0.001(2) -0.003(2)
C14 0.032(3) 0.030(3) 0.028(3) -0.002(2) 0.000(2) -0.002(2)
C15 0.036(3) 0.029(3) 0.024(3) -0.001(2) -0.002(2) -0.001(2)
C16 0.040(3) 0.034(3) 0.022(3) -0.005(2) -0.008(2) 0.002(3)
C17 0.043(3) 0.032(3) 0.029(3) -0.002(2) -0.004(3) -0.001(3)
C18 0.046(4) 0.038(4) 0.049(4) -0.011(3) -0.007(3) 0.000(3)
C19 0.056(4) 0.033(3) 0.035(3) -0.003(3) -0.005(3) -0.008(3)
C20 0.060(4) 0.046(4) 0.056(4) -0.016(3) -0.007(3) -0.008(3)
C21 0.123(6) 0.072(5) 0.075(5) -0.012(4) 0.003(5) -0.033(5)
C22 0.029(3) 0.027(3) 0.027(3) 0.002(2) 0.004(2) 0.001(2)
C23 0.020(3) 0.020(3) 0.024(3) -0.005(2) -0.002(2) -0.003(2)
O1B' 0.0244(17) 0.0165(17) 0.0135(17) 0.0015(13) -0.0007(14) -0.0042(14)
O1B 0.0326(19) 0.030(2) 0.0169(19) -0.0007(15) 0.0046(15) -0.0046(16)
O2B 0.0328(18) 0.0170(18) 0.0150(17) 0.0046(13) 0.0027(14) 0.0059(15)
O2B' 0.029(2) 0.0245(18) 0.018(2) -0.0005(16) -0.0007(17) -0.0057(14)
O3B 0.0311(18) 0.0144(17) 0.0172(17) 0.0020(14) -0.0037(14) 0.0042(15)
O3B' 0.027(2) 0.0135(19) 0.0248(19) 0.0023(14) -0.0007(16) -0.0028(15)
O4B 0.0351(19) 0.019(2) 0.0255(19) 0.0019(15) 0.0061(15) 0.0053(17)
O4B' 0.027(2) 0.0235(19) 0.0139(19) 0.0031(14) 0.0019(15) 0.0006(17)
O5B 0.0282(17) 0.0175(17) 0.0158(17) 0.0015(14) -0.0004(14) 0.0015(15)
O5B' 0.0332(19) 0.0139(19) 0.0219(19) -0.0007(15) -0.0057(16) 0.0005(15)
C1B 0.027(3) 0.008(2) 0.022(3) 0.003(2) 0.004(2) -0.002(2)
C1B' 0.020(3) 0.022(3) 0.015(3) -0.001(2) 0.000(2) 0.001(2)
C2B 0.022(3) 0.015(2) 0.022(3) -0.001(2) 0.002(2) -0.001(2)
C2B' 0.021(3) 0.019(3) 0.012(2) -0.002(2) -0.002(2) 0.000(2)
C3B' 0.021(3) 0.010(3) 0.020(3) 0.002(2) 0.003(2) 0.002(2)
C3B 0.022(3) 0.016(3) 0.016(3) 0.003(2) 0.002(2) 0.006(2)
C4B 0.025(3) 0.016(3) 0.017(3) -0.003(2) 0.000(2) -0.002(2)
C4B' 0.025(3) 0.019(3) 0.012(3) 0.004(2) 0.002(2) -0.001(2)
C5B' 0.021(3) 0.020(3) 0.012(3) -0.002(2) 0.002(2) 0.000(2)
C5B 0.028(3) 0.014(3) 0.020(3) 0.002(2) 0.000(2) 0.003(2)
C6B 0.027(3) 0.017(2) 0.021(3) 0.002(2) 0.007(2) 0.003(2)
C6B' 0.028(3) 0.014(3) 0.025(3) 0.000(2) -0.001(2) -0.001(2)
C7B 0.022(3) 0.014(3) 0.015(2) 0.002(2) 0.002(2) 0.001(2)
C8B 0.017(3) 0.020(3) 0.019(3) 0.003(2) 0.001(2) -0.001(2)
C9B 0.028(3) 0.012(2) 0.016(3) 0.002(2) 0.000(2) 0.001(2)
C10B 0.018(3) 0.019(3) 0.025(3) -0.001(2) 0.004(2) -0.001(2)
C11B 0.021(3) 0.023(3) 0.017(3) -0.003(2) 0.004(2) -0.001(2)
C12B 0.025(3) 0.021(3) 0.018(3) 0.003(2) 0.000(2) 0.002(2)
C13B 0.033(3) 0.021(3) 0.025(3) 0.001(2) 0.002(3) -0.002(2)
C14B 0.045(3) 0.032(3) 0.023(3) 0.003(2) 0.003(3) 0.011(3)
C15B 0.061(4) 0.048(3) 0.021(3) 0.009(3) -0.003(3) 0.004(3)
C16B 0.043(3) 0.080(4) 0.024(3) 0.006(3) -0.004(3) -0.002(3)
C17B 0.046(4) 0.072(4) 0.046(4) -0.012(3) 0.007(3) 0.002(3)
C18B 0.057(4) 0.068(4) 0.050(4) 0.003(3) 0.015(3) 0.009(3)
C19B 0.080(5) 0.065(4) 0.046(4) 0.001(3) 0.008(3) -0.003(3)
C20B 0.097(5) 0.046(4) 0.058(4) -0.013(3) -0.004(4) -0.002(4)
C21B 0.102(6) 0.125(8) 0.128(7) -0.054(6) 0.054(5) -0.042(6)
C22B 0.024(3) 0.027(3) 0.025(3) 0.003(2) -0.002(2) 0.001(2)
C23B 0.023(3) 0.020(3) 0.022(3) 0.004(2) 0.007(2) -0.002(2)

loop_
_atom_type_symbol
_atom_type_description
_atom_type_scat_dispersion_real
_atom_type_scat_dispersion_imag
_atom_type_scat_source
C C 0.0181 0.0091 'International Tables Vol C Tables 4.2.6.8 and 6.1.1.4'
H H 0.0000 0.0000 'International Tables Vol C Tables 4.2.6.8 and 6.1.1.4'
O O 0.0492 0.0322 'International Tables Vol C Tables 4.2.6.8 and 6.1.1.4'

loop_
_geom_angle_atom_site_label_1
_geom_angle_atom_site_label_2
_geom_angle_atom_site_label_3
_geom_angle
_geom_angle_site_symmetry_1
_geom_angle_site_symmetry_3
_geom_angle_publ_flag
C5' O1' C1' 111.3(3) . . ?
C1' O2 C5 111.6(3) . . ?
C2' O2' H2' 109(4) . . ?
C3' O3' H3' 110(4) . . ?
C9 O3 C12 117.7(3) . . ?
C4' O4' H4' 105(3) . . ?
C23 O5 C3 114.4(3) . . ?
C6' O5' H5' 114(3) . . ?
O1 C1 C2 123.7(4) . . ?
O1 C1 C9 122.9(4) . . ?
C2 C1 C9 113.4(4) . . ?
O1' C1' H1' 110.1 . . ?
O1' C1' C2' 108.9(4) . . ?
O2 C1' O1' 107.0(3) . . ?
O2 C1' H1' 110.1 . . ?
O2 C1' C2' 110.7(4) . . ?
C2' C1' H1' 110.1 . . ?
C1 C2 H2A 110.3 . . ?
C1 C2 H2B 110.3 . . ?
C1 C2 C3 107.1(4) . . ?
H2A C2 H2B 108.6 . . ?
C3 C2 H2A 110.3 . . ?
C3 C2 H2B 110.3 . . ?
O2' C2' C1' 111.3(4) . . ?
O2' C2' H2'A 110.5 . . ?
O2' C2' C3' 106.1(3) . . ?
C1' C2' H2'A 110.5 . . ?
C1' C2' C3' 107.8(4) . . ?
C3' C2' H2'A 110.5 . . ?
O5 C3 C2 106.2(3) . . ?
O5 C3 C4 106.4(3) . . ?
O5 C3 C7 107.3(3) . . ?
C2 C3 C7 112.0(3) . . ?
C4 C3 C2 119.1(4) . . ?
C4 C3 C7 105.1(3) . . ?
O3' C3' C2' 111.4(3) . . ?
O3' C3' H3'A 108.0 . . ?
O3' C3' C4' 109.1(4) . . ?
C2' C3' H3'A 108.0 . . ?
C4' C3' C2' 112.1(4) . . ?
C4' C3' H3'A 108.0 . . ?
C3 C4 H4A 110.6 . . ?
C3 C4 H4B 110.6 . . ?
C3 C4 C5 105.8(4) . . ?
H4A C4 H4B 108.7 . . ?
C5 C4 H4A 110.6 . . ?
C5 C4 H4B 110.6 . . ?
O4' C4' C3' 106.9(3) . . ?
O4' C4' H4'A 109.2 . . ?
O4' C4' C5' 110.0(3) . . ?
C3' C4' H4'A 109.2 . . ?
C3' C4' C5' 112.4(4) . . ?
C5' C4' H4'A 109.2 . . ?
O1' C5' C4' 110.6(3) . . ?
O1' C5' H5'A 109.0 . . ?
O1' C5' C6' 105.6(3) . . ?
C4' C5' H5'A 109.0 . . ?
C6' C5' C4' 113.7(4) . . ?
C6' C5' H5'A 109.0 . . ?
O2 C5 C4 108.1(3) . . ?
O2 C5 H5 110.5 . . ?
O2 C5 C6 110.9(4) . . ?
C4 C5 H5 110.5 . . ?
C6 C5 C4 106.2(3) . . ?
C6 C5 H5 110.5 . . ?
C5 C6 H6A 110.7 . . ?
C5 C6 H6B 110.7 . . ?
C5 C6 C7 105.2(3) . . ?
H6A C6 H6B 108.8 . . ?
C7 C6 H6A 110.7 . . ?
C7 C6 H6B 110.7 . . ?
O5' C6' C5' 111.2(4) . . ?
O5' C6' H6'A 109.4 . . ?
O5' C6' H6'B 109.4 . . ?
C5' C6' H6'A 109.4 . . ?
C5' C6' H6'B 109.4 . . ?
H6'A C6' H6'B 108.0 . . ?
C3 C7 C6 101.7(3) . . ?
C3 C7 H7 108.8 . . ?
C3 C7 C8 110.1(3) . . ?
C6 C7 H7 108.8 . . ?
C6 C7 C8 118.1(4) . . ?
C8 C7 H7 108.8 . . ?
C7 C8 H8 108.3 . . ?
C7 C8 C9 108.1(3) . . ?
C9 C8 H8 108.3 . . ?
C10 C8 C7 116.3(4) . . ?
C10 C8 H8 108.3 . . ?
C10 C8 C9 107.4(3) . . ?
O3 C9 C1 114.1(3) . . ?
O3 C9 C8 113.1(3) . . ?
O3 C9 C23 108.8(3) . . ?
C1 C9 C8 107.4(3) . . ?
C1 C9 C23 109.6(4) . . ?
C23 C9 C8 103.3(3) . . ?
C8 C10 H10 119.0 . . ?
C11 C10 C8 122.0(4) . . ?
C11 C10 H10 119.0 . . ?
C10 C11 C12 121.9(4) . . ?
C10 C11 C22 122.6(4) . . ?
C12 C11 C22 115.3(4) . . ?
O3 C12 C11 114.7(3) . . ?
O3 C12 H12 106.1 . . ?
O3 C12 C13 109.0(4) . . ?
C11 C12 H12 106.1 . . ?
C11 C12 C13 114.1(4) . . ?
C13 C12 H12 106.1 . . ?
C12 C13 H13 118.1 . . ?
C14 C13 C12 123.8(5) . . ?
C14 C13 H13 118.1 . . ?
C13 C14 H14 117.2 . . ?
C13 C14 C15 125.5(5) . . ?
C15 C14 H14 117.2 . . ?
C14 C15 H15A 109.1 . . ?
C14 C15 H15B 109.1 . . ?
C14 C15 C16 112.5(4) . . ?
H15A C15 H15B 107.8 . . ?
C16 C15 H15A 109.1 . . ?
C16 C15 H15B 109.1 . . ?
C15 C16 H16A 109.0 . . ?
C15 C16 H16B 109.0 . . ?
H16A C16 H16B 107.8 . . ?
C17 C16 C15 113.0(4) . . ?
C17 C16 H16A 109.0 . . ?
C17 C16 H16B 109.0 . . ?
C16 C17 H17A 108.9 . . ?
C16 C17 H17B 108.9 . . ?
H17A C17 H17B 107.7 . . ?
C18 C17 C16 113.3(4) . . ?
C18 C17 H17A 108.9 . . ?
C18 C17 H17B 108.9 . . ?
C17 C18 H18A 108.7 . . ?
C17 C18 H18B 108.7 . . ?
C17 C18 C19 114.1(4) . . ?
H18A C18 H18B 107.6 . . ?
C19 C18 H18A 108.7 . . ?
C19 C18 H18B 108.7 . . ?
C18 C19 H19A 108.7 . . ?
C18 C19 H19B 108.7 . . ?
H19A C19 H19B 107.6 . . ?
C20 C19 C18 114.3(5) . . ?
C20 C19 H19A 108.7 . . ?
C20 C19 H19B 108.7 . . ?
C19 C20 H20A 108.8 . . ?
C19 C20 H20B 108.8 . . ?
C19 C20 C21 113.8(5) . . ?
H20A C20 H20B 107.7 . . ?
C21 C20 H20A 108.8 . . ?
C21 C20 H20B 108.8 . . ?
C20 C21 H21A 109.5 . . ?
C20 C21 H21B 109.5 . . ?
C20 C21 H21C 109.5 . . ?
H21A C21 H21B 109.5 . . ?
H21A C21 H21C 109.5 . . ?
H21B C21 H21C 109.5 . . ?
C11 C22 H22A 109.5 . . ?
C11 C22 H22B 109.5 . . ?
C11 C22 H22C 109.5 . . ?
H22A C22 H22B 109.5 . . ?
H22A C22 H22C 109.5 . . ?
H22B C22 H22C 109.5 . . ?
O4 C23 O5 120.2(4) . . ?
O4 C23 C9 127.0(4) . . ?
O5 C23 C9 112.7(4) . . ?
C1B' O1B' C5B' 112.1(3) . . ?
C1B' O2B C5B 113.9(3) . . ?
C2B' O2B' H2B' 107(5) . . ?
C9B O3B C12B 118.2(3) . . ?
C3B' O3B' H3B' 106(4) . . ?
C4B' O4B' H4B' 109(3) . . ?
C23B O5B C3B 114.3(3) . . ?
C6B' O5B' H5B' 109(3) . . ?
O1B C1B C2B 124.6(4) . . ?
O1B C1B C9B 123.0(4) . . ?
C2B C1B C9B 112.4(4) . . ?
O1B' C1B' H1B' 110.0 . . ?
O1B' C1B' C2B' 110.9(3) . . ?
O2B C1B' O1B' 107.0(3) . . ?
O2B C1B' H1B' 110.0 . . ?
O2B C1B' C2B' 109.0(3) . . ?
C2B' C1B' H1B' 110.0 . . ?
C1B C2B H2BA 110.3 . . ?
C1B C2B H2BB 110.3 . . ?
C1B C2B C3B 107.3(4) . . ?
H2BA C2B H2BB 108.5 . . ?
C3B C2B H2BA 110.3 . . ?
C3B C2B H2BB 110.3 . . ?
O2B' C2B' C1B' 109.5(3) . . ?
O2B' C2B' H2BC 109.7 . . ?
O2B' C2B' C3B' 107.5(3) . . ?
C1B' C2B' H2BC 109.7 . . ?
C1B' C2B' C3B' 110.6(4) . . ?
C3B' C2B' H2BC 109.7 . . ?
O3B' C3B' C2B' 110.0(3) . . ?
O3B' C3B' H3BA 108.6 . . ?
O3B' C3B' C4B' 109.8(3) . . ?
C2B' C3B' H3BA 108.6 . . ?
C2B' C3B' C4B' 111.0(4) . . ?
C4B' C3B' H3BA 108.6 . . ?
O5B C3B C2B 106.3(3) . . ?
O5B C3B C4B 106.8(3) . . ?
O5B C3B C7B 107.6(3) . . ?
C2B C3B C4B 118.5(4) . . ?
C2B C3B C7B 112.2(3) . . ?
C4B C3B C7B 104.9(3) . . ?
C3B C4B H4BA 110.6 . . ?
C3B C4B H4BB 110.6 . . ?
C3B C4B C5B 105.6(3) . . ?
H4BA C4B H4BB 108.8 . . ?
C5B C4B H4BA 110.6 . . ?
C5B C4B H4BB 110.6 . . ?
O4B' C4B' C3B' 110.8(3) . . ?
O4B' C4B' H4BC 108.2 . . ?
O4B' C4B' C5B' 111.3(3) . . ?
C3B' C4B' H4BC 108.2 . . ?
C3B' C4B' C5B' 110.2(3) . . ?
C5B' C4B' H4BC 108.2 . . ?
O1B' C5B' C4B' 109.5(3) . . ?
O1B' C5B' H5BA 109.0 . . ?
O1B' C5B' C6B' 106.8(3) . . ?
C4B' C5B' H5BA 109.0 . . ?
C6B' C5B' C4B' 113.4(4) . . ?
C6B' C5B' H5BA 109.0 . . ?
O2B C5B C4B 107.9(3) . . ?
O2B C5B H5B 111.0 . . ?
O2B C5B C6B 109.7(3) . . ?
C4B C5B H5B 111.0 . . ?
C4B C5B C6B 106.2(3) . . ?
C6B C5B H5B 111.0 . . ?
C5B C6B H6BA 110.8 . . ?
C5B C6B H6BB 110.8 . . ?
H6BA C6B H6BB 108.9 . . ?
C7B C6B C5B 104.7(3) . . ?
C7B C6B H6BA 110.8 . . ?
C7B C6B H6BB 110.8 . . ?
O5B' C6B' C5B' 112.3(4) . . ?
O5B' C6B' H6BC 109.1 . . ?
O5B' C6B' H6BD 109.1 . . ?
C5B' C6B' H6BC 109.1 . . ?
C5B' C6B' H6BD 109.1 . . ?
H6BC C6B' H6BD 107.9 . . ?
C3B C7B H7B 109.0 . . ?
C3B C7B C8B 109.6(3) . . ?
C6B C7B C3B 102.1(3) . . ?
C6B C7B H7B 109.0 . . ?
C6B C7B C8B 117.7(4) . . ?
C8B C7B H7B 109.0 . . ?
C7B C8B H8B 108.4 . . ?
C7B C8B C9B 108.4(3) . . ?
C9B C8B H8B 108.4 . . ?
C10B C8B C7B 115.7(4) . . ?
C10B C8B H8B 108.4 . . ?
C10B C8B C9B 107.4(3) . . ?
O3B C9B C1B 113.5(3) . . ?
O3B C9B C8B 113.3(3) . . ?
O3B C9B C23B 109.4(4) . . ?
C1B C9B C8B 107.4(3) . . ?
C23B C9B C1B 109.1(4) . . ?
C23B C9B C8B 103.6(3) . . ?
C8B C10B H10B 119.0 . . ?
C11B C10B C8B 122.1(4) . . ?
C11B C10B H10B 119.0 . . ?
C10B C11B C12B 121.3(4) . . ?
C10B C11B C22B 122.3(4) . . ?
C22B C11B C12B 116.4(4) . . ?
O3B C12B C11B 114.7(3) . . ?
O3B C12B H12B 106.4 . . ?
O3B C12B C13B 108.8(3) . . ?
C11B C12B H12B 106.4 . . ?
C13B C12B C11B 113.5(4) . . ?
C13B C12B H12B 106.4 . . ?
C12B C13B H13B 118.3 . . ?
C14B C13B C12B 123.4(4) . . ?
C14B C13B H13B 118.3 . . ?
C13B C14B H14B 117.2 . . ?
C13B C14B C15B 125.7(5) . . ?
C15B C14B H14B 117.2 . . ?
C14B C15B H15C 109.1 . . ?
C14B C15B H15D 109.1 . . ?
C14B C15B C16B 112.7(5) . . ?
H15C C15B H15D 107.8 . . ?
C16B C15B H15C 109.1 . . ?
C16B C15B H15D 109.1 . . ?
C15B C16B H16C 109.0 . . ?
C15B C16B H16D 109.0 . . ?
H16C C16B H16D 107.8 . . ?
C17B C16B C15B 113.1(4) . . ?
C17B C16B H16C 109.0 . . ?
C17B C16B H16D 109.0 . . ?
C16B C17B H17C 108.3 . . ?
C16B C17B H17D 108.3 . . ?
C16B C17B C18B 115.7(5) . . ?
H17C C17B H17D 107.4 . . ?
C18B C17B H17C 108.3 . . ?
C18B C17B H17D 108.3 . . ?
C17B C18B H18C 108.7 . . ?
C17B C18B H18D 108.7 . . ?
H18C C18B H18D 107.6 . . ?
C19B C18B C17B 114.3(5) . . ?
C19B C18B H18C 108.7 . . ?
C19B C18B H18D 108.7 . . ?
C18B C19B H19C 109.0 . . ?
C18B C19B H19D 109.0 . . ?
C18B C19B C20B 112.9(6) . . ?
H19C C19B H19D 107.8 . . ?
C20B C19B H19C 109.0 . . ?
C20B C19B H19D 109.0 . . ?
C19B C20B H20C 109.4 . . ?
C19B C20B H20D 109.4 . . ?
H20C C20B H20D 108.0 . . ?
C21B C20B C19B 111.2(6) . . ?
C21B C20B H20C 109.4 . . ?
C21B C20B H20D 109.4 . . ?
C20B C21B H21D 109.5 . . ?
C20B C21B H21E 109.5 . . ?
C20B C21B H21F 109.5 . . ?
H21D C21B H21E 109.5 . . ?
H21D C21B H21F 109.5 . . ?
H21E C21B H21F 109.5 . . ?
C11B C22B H22D 109.5 . . ?
C11B C22B H22E 109.5 . . ?
C11B C22B H22F 109.5 . . ?
H22D C22B H22E 109.5 . . ?
H22D C22B H22F 109.5 . . ?
H22E C22B H22F 109.5 . . ?
O4B C23B O5B 120.0(4) . . ?
O4B C23B C9B 126.6(4) . . ?
O5B C23B C9B 113.2(4) . . ?

loop_
_geom_bond_atom_site_label_1
_geom_bond_atom_site_label_2
_geom_bond_distance
_geom_bond_site_symmetry_2
_geom_bond_publ_flag
O1' C1' 1.430(5) . ?
O1' C5' 1.427(5) . ?
O1 C1 1.215(5) . ?
O2 C1' 1.391(5) . ?
O2 C5 1.448(5) . ?
O2' H2' 0.84(6) . ?
O2' C2' 1.428(5) . ?
O3' H3' 0.79(5) . ?
O3' C3' 1.423(5) . ?
O3 C9 1.404(5) . ?
O3 C12 1.470(5) . ?
O4 C23 1.203(5) . ?
O4' H4' 0.97(6) . ?
O4' C4' 1.426(5) . ?
O5 C3 1.487(5) . ?
O5 C23 1.355(5) . ?
O5' H5' 0.89(5) . ?
O5' C6' 1.423(5) . ?
C1 C2 1.490(6) . ?
C1 C9 1.522(6) . ?
C1' H1' 1.0000 . ?
C1' C2' 1.505(6) . ?
C2 H2A 0.9900 . ?
C2 H2B 0.9900 . ?
C2 C3 1.513(6) . ?
C2' H2'A 1.0000 . ?
C2' C3' 1.525(6) . ?
C3 C4 1.506(6) . ?
C3 C7 1.530(6) . ?
C3' H3'A 1.0000 . ?
C3' C4' 1.516(6) . ?
C4 H4A 0.9900 . ?
C4 H4B 0.9900 . ?
C4 C5 1.533(6) . ?
C4' H4'A 1.0000 . ?
C4' C5' 1.527(6) . ?
C5' H5'A 1.0000 . ?
C5' C6' 1.512(6) . ?
C5 H5 1.0000 . ?
C5 C6 1.529(6) . ?
C6 H6A 0.9900 . ?
C6 H6B 0.9900 . ?
C6 C7 1.530(6) . ?
C6' H6'A 0.9900 . ?
C6' H6'B 0.9900 . ?
C7 H7 1.0000 . ?
C7 C8 1.543(6) . ?
C8 H8 1.0000 . ?
C8 C9 1.559(6) . ?
C8 C10 1.495(6) . ?
C9 C23 1.523(6) . ?
C10 H10 0.9500 . ?
C10 C11 1.325(6) . ?
C11 C12 1.499(6) . ?
C11 C22 1.511(6) . ?
C12 H12 1.0000 . ?
C12 C13 1.508(6) . ?
C13 H13 0.9500 . ?
C13 C14 1.316(6) . ?
C14 H14 0.9500 . ?
C14 C15 1.493(6) . ?
C15 H15A 0.9900 . ?
C15 H15B 0.9900 . ?
C15 C16 1.537(7) . ?
C16 H16A 0.9900 . ?
C16 H16B 0.9900 . ?
C16 C17 1.517(6) . ?
C17 H17A 0.9900 . ?
C17 H17B 0.9900 . ?
C17 C18 1.509(7) . ?
C18 H18A 0.9900 . ?
C18 H18B 0.9900 . ?
C18 C19 1.520(7) . ?
C19 H19A 0.9900 . ?
C19 H19B 0.9900 . ?
C19 C20 1.509(8) . ?
C20 H20A 0.9900 . ?
C20 H20B 0.9900 . ?
C20 C21 1.517(8) . ?
C21 H21A 0.9800 . ?
C21 H21B 0.9800 . ?
C21 H21C 0.9800 . ?
C22 H22A 0.9800 . ?
C22 H22B 0.9800 . ?
C22 H22C 0.9800 . ?
O1B' C1B' 1.422(5) . ?
O1B' C5B' 1.428(5) . ?
O1B C1B 1.209(5) . ?
O2B C1B' 1.392(5) . ?
O2B C5B 1.455(5) . ?
O2B' H2B' 0.79(5) . ?
O2B' C2B' 1.437(5) . ?
O3B C9B 1.403(5) . ?
O3B C12B 1.467(5) . ?
O3B' H3B' 0.88(5) . ?
O3B' C3B' 1.433(5) . ?
O4B C23B 1.209(5) . ?
O4B' H4B' 0.85(5) . ?
O4B' C4B' 1.420(5) . ?
O5B C3B 1.482(5) . ?
O5B C23B 1.352(5) . ?
O5B' H5B' 0.89(5) . ?
O5B' C6B' 1.444(5) . ?
C1B C2B 1.507(6) . ?
C1B C9B 1.537(6) . ?
C1B' H1B' 1.0000 . ?
C1B' C2B' 1.509(6) . ?
C2B H2BA 0.9900 . ?
C2B H2BB 0.9900 . ?
C2B C3B 1.512(6) . ?
C2B' H2BC 1.0000 . ?
C2B' C3B' 1.515(6) . ?
C3B' H3BA 1.0000 . ?
C3B' C4B' 1.527(6) . ?
C3B C4B 1.513(6) . ?
C3B C7B 1.532(6) . ?
C4B H4BA 0.9900 . ?
C4B H4BB 0.9900 . ?
C4B C5B 1.536(6) . ?
C4B' H4BC 1.0000 . ?
C4B' C5B' 1.531(6) . ?
C5B' H5BA 1.0000 . ?
C5B' C6B' 1.508(6) . ?
C5B H5B 1.0000 . ?
C5B C6B 1.539(6) . ?
C6B H6BA 0.9900 . ?
C6B H6BB 0.9900 . ?
C6B C7B 1.521(6) . ?
C6B' H6BC 0.9900 . ?
C6B' H6BD 0.9900 . ?
C7B H7B 1.0000 . ?
C7B C8B 1.548(6) . ?
C8B H8B 1.0000 . ?
C8B C9B 1.559(6) . ?
C8B C10B 1.497(6) . ?
C9B C23B 1.519(6) . ?
C10B H10B 0.9500 . ?
C10B C11B 1.331(6) . ?
C11B C12B 1.508(7) . ?
C11B C22B 1.495(6) . ?
C12B H12B 1.0000 . ?
C12B C13B 1.503(6) . ?
C13B H13B 0.9500 . ?
C13B C14B 1.323(6) . ?
C14B H14B 0.9500 . ?
C14B C15B 1.499(7) . ?
C15B H15C 0.9900 . ?
C15B H15D 0.9900 . ?
C15B C16B 1.547(8) . ?
C16B H16C 0.9900 . ?
C16B H16D 0.9900 . ?
C16B C17B 1.504(8) . ?
C17B H17C 0.9900 . ?
C17B H17D 0.9900 . ?
C17B C18B 1.563(8) . ?
C18B H18C 0.9900 . ?
C18B H18D 0.9900 . ?
C18B C19B 1.467(8) . ?
C19B H19C 0.9900 . ?
C19B H19D 0.9900 . ?
C19B C20B 1.524(8) . ?
C20B H20C 0.9900 . ?
C20B H20D 0.9900 . ?
C20B C21B 1.493(9) . ?
C21B H21D 0.9800 . ?
C21B H21E 0.9800 . ?
C21B H21F 0.9800 . ?
C22B H22D 0.9800 . ?
C22B H22E 0.9800 . ?
C22B H22F 0.9800 . ?

loop_
_geom_hbond_atom_site_label_D
_geom_hbond_atom_site_label_H
_geom_hbond_atom_site_label_A
_geom_hbond_distance_DH
_geom_hbond_distance_HA
_geom_hbond_distance_DA
_geom_hbond_angle_DHA
_geom_hbond_site_symmetry_A
O3' H3' O2B' 0.79(5) 2.08(5) 2.821(5) 155(5) 1_565
O4' H4' O5' 0.97(6) 1.91(6) 2.718(5) 140(5) .
O4' H4' O4B' 0.97(6) 2.15(5) 2.835(4) 126(4) 2_757
O5' H5' O5B' 0.89(5) 1.90(6) 2.787(5) 175(5) 2_747
O3B' H3B' O4' 0.88(5) 1.83(6) 2.707(5) 176(5) 1_545
O4B' H4B' O5B' 0.85(5) 2.01(5) 2.808(5) 157(5) 2_747
O5B' H5B' O3B' 0.89(5) 1.95(5) 2.774(4) 154(5) 1_565

loop_
_geom_torsion_atom_site_label_1
_geom_torsion_atom_site_label_2
_geom_torsion_atom_site_label_3
_geom_torsion_atom_site_label_4
_geom_torsion
_geom_torsion_site_symmetry_1
_geom_torsion_site_symmetry_2
_geom_torsion_site_symmetry_3
_geom_torsion_site_symmetry_4
_geom_torsion_publ_flag
O1' C1' C2' O2' 178.7(3) . . . . ?
O1' C1' C2' C3' 62.7(5) . . . . ?
O1' C5' C6' O5' -161.7(3) . . . . ?
O1 C1 C2 C3 -167.6(4) . . . . ?
O1 C1 C9 O3 -13.4(6) . . . . ?
O1 C1 C9 C8 112.8(4) . . . . ?
O1 C1 C9 C23 -135.6(4) . . . . ?
O2 C1' C2' O2' -63.9(5) . . . . ?
O2 C1' C2' C3' -179.9(3) . . . . ?
O2 C5 C6 C7 -97.4(4) . . . . ?
O2' C2' C3' O3' 65.8(5) . . . . ?
O2' C2' C3' C4' -171.6(3) . . . . ?
O3' C3' C4' O4' -69.4(4) . . . . ?
O3' C3' C4' C5' 169.9(4) . . . . ?
O3 C9 C23 O4 8.1(6) . . . . ?
O3 C9 C23 O5 -177.1(3) . . . . ?
O3 C12 C13 C14 -116.4(5) . . . . ?
O4' C4' C5' O1' -167.5(3) . . . . ?
O4' C4' C5' C6' 74.0(5) . . . . ?
O5 C3 C4 C5 85.7(4) . . . . ?
O5 C3 C7 C6 -73.2(4) . . . . ?
O5 C3 C7 C8 52.8(4) . . . . ?
C1 C2 C3 O5 -64.7(4) . . . . ?
C1 C2 C3 C4 175.4(4) . . . . ?
C1 C2 C3 C7 52.2(5) . . . . ?
C1 C9 C23 O4 133.4(4) . . . . ?
C1 C9 C23 O5 -51.8(5) . . . . ?
C1' O1' C5' C4' 60.3(4) . . . . ?
C1' O1' C5' C6' -176.3(3) . . . . ?
C1' O2 C5 C4 151.2(3) . . . . ?
C1' O2 C5 C6 -92.8(4) . . . . ?
C1' C2' C3' O3' -174.9(4) . . . . ?
C1' C2' C3' C4' -52.4(5) . . . . ?
C2 C1 C9 O3 166.9(4) . . . . ?
C2 C1 C9 C8 -66.9(4) . . . . ?
C2 C1 C9 C23 44.6(5) . . . . ?
C2 C3 C4 C5 -154.4(4) . . . . ?
C2 C3 C7 C6 170.5(3) . . . . ?
C2 C3 C7 C8 -63.5(4) . . . . ?
C2' C3' C4' O4' 166.8(3) . . . . ?
C2' C3' C4' C5' 46.1(5) . . . . ?
C3 O5 C23 O4 173.8(4) . . . . ?
C3 O5 C23 C9 -1.4(5) . . . . ?
C3 C4 C5 O2 124.0(4) . . . . ?
C3 C4 C5 C6 4.9(5) . . . . ?
C3 C7 C8 C9 6.6(5) . . . . ?
C3 C7 C8 C10 127.4(4) . . . . ?
C3' C4' C5' O1' -48.5(5) . . . . ?
C3' C4' C5' C6' -167.1(4) . . . . ?
C4 C3 C7 C6 39.7(4) . . . . ?
C4 C3 C7 C8 165.7(3) . . . . ?
C4 C5 C6 C7 19.8(5) . . . . ?
C4' C5' C6' O5' -40.3(5) . . . . ?
C5' O1' C1' O2 171.5(3) . . . . ?
C5' O1' C1' C2' -68.8(4) . . . . ?
C5 O2 C1' O1' -86.8(4) . . . . ?
C5 O2 C1' C2' 154.6(4) . . . . ?
C5 C6 C7 C3 -36.3(4) . . . . ?
C5 C6 C7 C8 -156.8(4) . . . . ?
C6 C7 C8 C9 122.7(4) . . . . ?
C6 C7 C8 C10 -116.6(4) . . . . ?
C7 C3 C4 C5 -27.9(4) . . . . ?
C7 C8 C9 O3 -179.9(3) . . . . ?
C7 C8 C9 C1 53.3(4) . . . . ?
C7 C8 C9 C23 -62.5(4) . . . . ?
C7 C8 C10 C11 -150.5(4) . . . . ?
C8 C9 C23 O4 -112.3(5) . . . . ?
C8 C9 C23 O5 62.5(4) . . . . ?
C8 C10 C11 C12 -3.6(7) . . . . ?
C8 C10 C11 C22 -178.4(4) . . . . ?
C9 O3 C12 C11 12.0(5) . . . . ?
C9 O3 C12 C13 -117.4(4) . . . . ?
C9 C1 C2 C3 12.2(5) . . . . ?
C9 C8 C10 C11 -29.3(6) . . . . ?
C10 C8 C9 O3 54.0(4) . . . . ?
C10 C8 C9 C1 -72.8(4) . . . . ?
C10 C8 C9 C23 171.4(4) . . . . ?
C10 C11 C12 O3 14.8(6) . . . . ?
C10 C11 C12 C13 141.6(4) . . . . ?
C11 C12 C13 C14 113.9(5) . . . . ?
C12 O3 C9 C1 76.4(4) . . . . ?
C12 O3 C9 C8 -46.7(5) . . . . ?
C12 O3 C9 C23 -160.9(3) . . . . ?
C12 C13 C14 C15 -178.5(4) . . . . ?
C13 C14 C15 C16 -120.3(5) . . . . ?
C14 C15 C16 C17 177.0(4) . . . . ?
C15 C16 C17 C18 -177.6(5) . . . . ?
C16 C17 C18 C19 -179.4(4) . . . . ?
C17 C18 C19 C20 176.6(5) . . . . ?
C18 C19 C20 C21 -170.2(5) . . . . ?
C22 C11 C12 O3 -170.0(4) . . . . ?
C22 C11 C12 C13 -43.2(6) . . . . ?
C23 O5 C3 C2 61.5(4) . . . . ?
C23 O5 C3 C4 -170.6(3) . . . . ?
C23 O5 C3 C7 -58.5(4) . . . . ?
O1B' C1B' C2B' O2B' 174.0(3) . . . . ?
O1B' C1B' C2B' C3B' 55.7(5) . . . . ?
O1B' C5B' C6B' O5B' 83.6(4) . . . . ?
O1B C1B C2B C3B -165.5(4) . . . . ?
O1B C1B C9B O3B -15.0(6) . . . . ?
O1B C1B C9B C8B 111.0(4) . . . . ?
O1B C1B C9B C23B -137.3(4) . . . . ?
O2B C1B' C2B' O2B' -68.4(4) . . . . ?
O2B C1B' C2B' C3B' 173.3(3) . . . . ?
O2B C5B C6B C7B -95.3(4) . . . . ?
O2B' C2B' C3B' O3B' 67.9(4) . . . . ?
O2B' C2B' C3B' C4B' -170.3(3) . . . . ?
O3B C9B C23B O4B 6.4(6) . . . . ?
O3B C9B C23B O5B -178.1(3) . . . . ?
O3B C12B C13B C14B -123.7(5) . . . . ?
O3B' C3B' C4B' O4B' -63.2(5) . . . . ?
O3B' C3B' C4B' C5B' 173.2(4) . . . . ?
O4B' C4B' C5B' O1B' -179.5(3) . . . . ?
O4B' C4B' C5B' C6B' 61.4(5) . . . . ?
O5B C3B C4B C5B 86.6(4) . . . . ?
O5B C3B C7B C6B -73.1(4) . . . . ?
O5B C3B C7B C8B 52.4(4) . . . . ?
C1B C2B C3B O5B -65.3(4) . . . . ?
C1B C2B C3B C4B 174.6(4) . . . . ?
C1B C2B C3B C7B 52.1(5) . . . . ?
C1B C9B C23B O4B 131.2(5) . . . . ?
C1B C9B C23B O5B -53.3(5) . . . . ?
C1B' O1B' C5B' C4B' 62.9(4) . . . . ?
C1B' O1B' C5B' C6B' -174.1(3) . . . . ?
C1B' O2B C5B C4B 141.8(3) . . . . ?
C1B' O2B C5B C6B -103.0(4) . . . . ?
C1B' C2B' C3B' O3B' -172.5(4) . . . . ?
C1B' C2B' C3B' C4B' -50.7(5) . . . . ?
C2B C1B C9B O3B 166.7(3) . . . . ?
C2B C1B C9B C8B -67.3(4) . . . . ?
C2B C1B C9B C23B 44.4(5) . . . . ?
C2B C3B C4B C5B -153.5(4) . . . . ?
C2B C3B C7B C6B 170.2(3) . . . . ?
C2B C3B C7B C8B -64.3(4) . . . . ?
C2B' C3B' C4B' O4B' 174.8(3) . . . . ?
C2B' C3B' C4B' C5B' 51.2(5) . . . . ?
C3B' C4B' C5B' O1B' -56.3(5) . . . . ?
C3B' C4B' C5B' C6B' -175.3(3) . . . . ?
C3B O5B C23B O4B 176.2(4) . . . . ?
C3B O5B C23B C9B 0.3(5) . . . . ?
C3B C4B C5B O2B 121.5(3) . . . . ?
C3B C4B C5B C6B 4.0(4) . . . . ?
C3B C7B C8B C9B 7.2(5) . . . . ?
C3B C7B C8B C10B 127.8(4) . . . . ?
C4B C3B C7B C6B 40.4(4) . . . . ?
C4B C3B C7B C8B 165.9(3) . . . . ?
C4B C5B C6B C7B 21.0(5) . . . . ?
C4B' C5B' C6B' O5B' -155.8(4) . . . . ?
C5B' O1B' C1B' O2B 178.3(3) . . . . ?
C5B' O1B' C1B' C2B' -62.9(4) . . . . ?
C5B O2B C1B' O1B' -86.9(4) . . . . ?
C5B O2B C1B' C2B' 153.1(3) . . . . ?
C5B C6B C7B C3B -37.4(4) . . . . ?
C5B C6B C7B C8B -157.4(4) . . . . ?
C6B C7B C8B C9B 123.2(4) . . . . ?
C6B C7B C8B C10B -116.2(4) . . . . ?
C7B C3B C4B C5B -27.4(4) . . . . ?
C7B C8B C9B O3B 179.5(3) . . . . ?
C7B C8B C9B C1B 53.3(4) . . . . ?
C7B C8B C9B C23B -62.1(4) . . . . ?
C7B C8B C10B C11B -150.3(4) . . . . ?
C8B C9B C23B O4B -114.6(5) . . . . ?
C8B C9B C23B O5B 60.9(4) . . . . ?
C8B C10B C11B C12B -5.0(7) . . . . ?
C8B C10B C11B C22B 178.0(4) . . . . ?
C9B O3B C12B C11B 9.3(5) . . . . ?
C9B O3B C12B C13B -119.0(4) . . . . ?
C9B C1B C2B C3B 12.7(5) . . . . ?
C9B C8B C10B C11B -29.2(6) . . . . ?
C10B C8B C9B O3B 53.8(5) . . . . ?
C10B C8B C9B C1B -72.3(4) . . . . ?
C10B C8B C9B C23B 172.3(3) . . . . ?
C10B C11B C12B O3B 17.5(6) . . . . ?
C10B C11B C12B C13B 143.4(4) . . . . ?
C11B C12B C13B C14B 107.3(5) . . . . ?
C12B O3B C9B C1B 77.6(4) . . . . ?
C12B O3B C9B C8B -45.3(5) . . . . ?
C12B O3B C9B C23B -160.3(3) . . . . ?
C12B C13B C14B C15B -178.5(5) . . . . ?
C13B C14B C15B C16B 119.7(6) . . . . ?
C14B C15B C16B C17B -66.0(6) . . . . ?
C15B C16B C17B C18B -172.7(5) . . . . ?
C16B C17B C18B C19B -66.7(7) . . . . ?
C17B C18B C19B C20B -177.1(5) . . . . ?
C18B C19B C20B C21B -177.8(6) . . . . ?
C22B C11B C12B O3B -165.3(4) . . . . ?
C22B C11B C12B C13B -39.4(5) . . . . ?
C23B O5B C3B C2B 60.8(4) . . . . ?
C23B O5B C3B C4B -171.8(3) . . . . ?
C23B O5B C3B C7B -59.6(4) . . . . ?
